data_7220719
loop_
_publ_author_name
'Wang, Xue'
'Zhao, Keqing'
'Elsegood, Mark Robert James'
'Prior, Timothy J.'
'Liu, Xiaoming'
'Li, Wu'
'Sanz, Sergio'
'Brechin, Euan K.'
'Redshaw, Carl'

_publ_section_title
;
 Mono-and Tetra-nuclear copper complexes bearing bis(imino)phenoxide
 derived ligands: catalytic evaluation for benzene oxidation and ROP of
 epsilon-caprolactone
;
_journal_name_full 'RSC Adv.'
_journal_paper_doi 10.1039/C5RA08696E
_journal_year 2015
_chemical_formula_moiety
;
C64 H74 Cu4 N4 O11, 4(C2 H3 N)
;
_chemical_formula_sum 'C72 H86 Cu4 N8 O11'
_chemical_formula_weight 1493.64
_space_group_crystal_system monoclinic
_space_group_IT_number 14
_space_group_name_Hall '-P 2ybc'
_space_group_name_H-M_alt 'P 1 21/c 1'
_symmetry_space_group_name_Hall '-P 2ybc'
_symmetry_space_group_name_H-M 'P 1 21/c 1'
_atom_sites_solution_hydrogens geom
_audit_creation_method SHELXL-2014/6
_audit_update_record
;
2014-12-21 deposited with the CCDC.
2015-06-05 downloaded from the CCDC.
;
_cell_angle_alpha 90
_cell_angle_beta 113.205(2)
_cell_angle_gamma 90
_cell_formula_units_Z 4
_cell_length_a 23.6777(5)
_cell_length_b 12.2318(3)
_cell_length_c 27.2068(6)
_cell_measurement_reflns_used 13724
_cell_measurement_temperature 293(2)
_cell_measurement_theta_max 28.7230
_cell_measurement_theta_min 3.340
_cell_volume 7242.2(3)
_computing_cell_refinement
;
CrysAlisPro, Agilent Technologies,
Version 1.171.36.28 (release 01-02-2013 CrysAlis171 .NET)
(compiled Feb  1 2013,16:14:44)
;
_computing_data_collection
;
CrysAlisPro, Agilent Technologies,
Version 1.171.36.28 (release 01-02-2013 CrysAlis171 .NET)
(compiled Feb  1 2013,16:14:44)
;
_computing_data_reduction
;
CrysAlisPro, Agilent Technologies,
Version 1.171.36.28 (release 01-02-2013 CrysAlis171 .NET)
(compiled Feb  1 2013,16:14:44)
;
_computing_structure_refinement 'SHELXL-2014/6 (Sheldrick, 2014)'
_computing_structure_solution 'SHELXT (Sheldrick, unpublished)'
_diffrn_ambient_temperature 293(2)
_diffrn_detector_area_resol_mean 16.0874
_diffrn_measured_fraction_theta_full 0.996
_diffrn_measured_fraction_theta_max 0.860
_diffrn_measurement_device_type 'Xcalibur, Eos'
_diffrn_measurement_method \w-scans'
_diffrn_radiation_type MoK\a
_diffrn_radiation_wavelength 0.71073
_diffrn_reflns_av_R_equivalents 0.0283
_diffrn_reflns_av_unetI/netI 0.0441
_diffrn_reflns_laue_measured_fraction_full 0.996
_diffrn_reflns_laue_measured_fraction_max 0.860
_diffrn_reflns_limit_h_max 32
_diffrn_reflns_limit_h_min -23
_diffrn_reflns_limit_k_max 16
_diffrn_reflns_limit_k_min -15
_diffrn_reflns_limit_l_max 29
_diffrn_reflns_limit_l_min -36
_diffrn_reflns_number 41758
_diffrn_reflns_point_group_measured_fraction_full 0.996
_diffrn_reflns_point_group_measured_fraction_max 0.860
_diffrn_reflns_theta_full 25.242
_diffrn_reflns_theta_max 29.127
_diffrn_reflns_theta_min 2.854
_diffrn_source 'Enhance (Mo) X-ray Source'
_exptl_absorpt_coefficient_mu 1.222
_exptl_absorpt_correction_T_max 1.000
_exptl_absorpt_correction_T_min 0.8807
_exptl_absorpt_correction_type multi-scan
_exptl_absorpt_process_details
;
CrysAlisPro, Agilent Technologies,
Version 1.171.36.28 (release 01-02-2013 CrysAlis171 .NET)
(compiled Feb  1 2013,16:14:44)
Empirical absorption correction using spherical harmonics,
 implemented in SCALE3 ABSPACK scaling algorithm.
;
_exptl_crystal_colour green
_exptl_crystal_density_diffrn 1.370
_exptl_crystal_description block
_exptl_crystal_F_000 3112
_exptl_crystal_size_max 0.35
_exptl_crystal_size_mid 0.25
_exptl_crystal_size_min 0.20
_refine_diff_density_max 0.728
_refine_diff_density_min -0.463
_refine_diff_density_rms 0.069
_refine_ls_extinction_method none
_refine_ls_goodness_of_fit_ref 1.037
_refine_ls_hydrogen_treatment constr
_refine_ls_matrix_type full
_refine_ls_number_parameters 880
_refine_ls_number_reflns 16766
_refine_ls_number_restraints 10
_refine_ls_restrained_S_all 1.038
_refine_ls_R_factor_all 0.0547
_refine_ls_R_factor_gt 0.0388
_refine_ls_shift/su_max 0.001
_refine_ls_shift/su_mean 0.000
_refine_ls_structure_factor_coef Fsqd
_refine_ls_weighting_details 'w=1/[\s^2^(Fo^2^)+(0.0335P)^2^+4.7723P] where P=(Fo^2^+2Fc^2^)/3'
_refine_ls_weighting_scheme calc
_refine_ls_wR_factor_gt 0.0837
_refine_ls_wR_factor_ref 0.0914
_reflns_Friedel_coverage 0.000
_reflns_number_gt 13380
_reflns_number_total 16766
_reflns_threshold_expression 'I > 2\s(I)'
_cod_data_source_file c5ra08696e2.cif
_cod_data_source_block 2-1-2-MeCN
_cod_database_code 7220719
_shelx_space_group_comment
;
The symmetry employed for this shelxl refinement is uniquely defined
by the following loop, which should always be used as a source of
symmetry information in preference to the above space-group names.
They are only intended as comments.
;
_shelxl_version_number 2014/6

loop_
_space_group_symop_operation_xyz
'x, y, z'
'-x, y+1/2, -z+1/2'
'-x, -y, -z'
'x, -y-1/2, z-1/2'

loop_
_atom_site_label
_atom_site_type_symbol
_atom_site_fract_x
_atom_site_fract_y
_atom_site_fract_z
_atom_site_U_iso_or_equiv
_atom_site_adp_type
_atom_site_occupancy
_atom_site_site_symmetry_order
_atom_site_calc_flag
_atom_site_refinement_flags_posn
_atom_site_refinement_flags_adp
_atom_site_refinement_flags_occupancy
_atom_site_disorder_assembly
_atom_site_disorder_group
C73 C 0.44783(14) 0.4205(2) 0.01648(11) 0.0391(7) Uani 1 1 d . . . . .
C72 C 0.45190(13) 0.2646(3) 0.14320(11) 0.0408(7) Uani 1 1 d . . . . .
H72A H 0.4456 0.3383 0.1300 0.061 Uiso 1 1 calc R U . . .
H72B H 0.4834 0.2635 0.1787 0.061 Uiso 1 1 calc R U . . .
H72C H 0.4143 0.2365 0.1439 0.061 Uiso 1 1 calc R U . . .
N6 N 0.47549(15) 0.4496(2) 0.05803(10) 0.0613(8) Uani 1 1 d . . . . .
C77 C 0.01468(16) 0.0117(3) 0.43983(13) 0.0474(8) Uani 1 1 d . . . . .
N8 N 0.05982(15) 0.0269(3) 0.47425(12) 0.0723(10) Uani 1 1 d . . . . .
C71 C 0.4704(2) 0.1982(3) 0.10899(16) 0.0714(12) Uani 1 1 d . . . . .
C86 C -0.04320(15) -0.0081(3) 0.39569(15) 0.0667(11) Uani 1 1 d . . . . .
H86A H -0.0542 0.0546 0.3726 0.100 Uiso 1 1 calc R U . . .
H86B H -0.0745 -0.0215 0.4091 0.100 Uiso 1 1 calc R U . . .
H86C H -0.0394 -0.0708 0.3759 0.100 Uiso 1 1 calc R U . . .
C74 C 0.41278(17) 0.3818(4) -0.03685(13) 0.0731(13) Uani 1 1 d . . . . .
H74A H 0.4186 0.3044 -0.0384 0.110 Uiso 1 1 calc R U . . .
H74B H 0.4263 0.4183 -0.0615 0.110 Uiso 1 1 calc R U . . .
H74C H 0.3700 0.3970 -0.0462 0.110 Uiso 1 1 calc R U . . .
C76 C 0.16126(15) 0.1736(4) 0.43173(14) 0.0696(12) Uani 1 1 d . . . . .
H76A H 0.1421 0.1036 0.4295 0.104 Uiso 1 1 calc R U . . .
H76B H 0.1932 0.1827 0.4667 0.104 Uiso 1 1 calc R U . . .
H76C H 0.1786 0.1778 0.4053 0.104 Uiso 1 1 calc R U . . .
C75 C 0.1157(2) 0.2595(4) 0.42218(16) 0.0729(12) Uani 1 1 d . . . . .
N7 N 0.0798(2) 0.3242(4) 0.41447(17) 0.1145(16) Uani 1 1 d . . . . .
N5 N 0.4852(3) 0.1464(3) 0.0823(2) 0.153(2) Uani 1 1 d . . . . .
Cu1 Cu 0.18123(2) 0.06520(2) 0.23620(2) 0.01774(7) Uani 1 1 d . . . . .
Cu4 Cu 0.32427(2) 0.10268(2) 0.25630(2) 0.01683(7) Uani 1 1 d . . . . .
Cu3 Cu 0.26981(2) 0.26420(2) 0.30832(2) 0.01814(7) Uani 1 1 d . . . . .
Cu2 Cu 0.21779(2) 0.25515(2) 0.18532(2) 0.01861(7) Uani 1 1 d . . . . .
O1 O 0.24727(6) 0.16612(13) 0.24837(5) 0.0168(3) Uani 1 1 d . . . . .
O2 O 0.15065(7) 0.14679(13) 0.16706(6) 0.0217(4) Uani 1 1 d . . . . .
O11 O 0.18872(7) 0.31684(14) 0.29581(6) 0.0261(4) Uani 1 1 d . . . . .
O4 O 0.21194(7) 0.00073(14) 0.30679(6) 0.0278(4) Uani 1 1 d . . . . .
O3 O 0.35159(6) 0.20601(13) 0.31729(6) 0.0200(3) Uani 1 1 d . . . . .
N2 N 0.09621(8) 0.00423(16) 0.21639(7) 0.0196(4) Uani 1 1 d . . . . .
O6 O 0.29691(7) 0.00718(14) 0.19562(6) 0.0233(4) Uani 1 1 d . . . . .
O9 O 0.28609(7) 0.35673(13) 0.20859(6) 0.0235(4) Uani 1 1 d . . . . .
C47 C 0.37015(10) 0.4046(2) 0.37890(9) 0.0223(5) Uani 1 1 d . . . . .
H47 H 0.3829 0.4697 0.3977 0.027 Uiso 1 1 calc R U . . .
O5 O 0.26262(8) 0.13293(15) 0.36485(6) 0.0311(4) Uani 1 1 d . . . . .
O8 O 0.35557(8) 0.23141(14) 0.21008(7) 0.0271(4) Uani 1 1 d . . . . .
N4 N 0.31158(8) 0.39087(16) 0.35548(7) 0.0206(4) Uani 1 1 d . . . . .
C37 C 0.45870(9) 0.16854(18) 0.35427(8) 0.0156(4) Uani 1 1 d . . . . .
C45 C 0.41870(10) 0.33141(19) 0.37970(8) 0.0198(5) Uani 1 1 d . . . . .
N1 N 0.18968(8) 0.29655(17) 0.10910(7) 0.0220(4) Uani 1 1 d . . . . .
C60 C 0.24205(10) 0.0389(2) 0.35316(9) 0.0239(5) Uani 1 1 d . . . . .
N3 N 0.40505(8) 0.02745(15) 0.28846(7) 0.0165(4) Uani 1 1 d . . . . .
C38 C 0.51719(10) 0.19651(19) 0.39191(8) 0.0180(5) Uani 1 1 d . . . . .
H38 H 0.5499 0.1503 0.3960 0.022 Uiso 1 1 calc R U . . .
O10 O 0.15712(8) 0.37080(15) 0.21024(7) 0.0311(4) Uani 1 1 d . . . . .
C20 C 0.07379(11) -0.0062(2) 0.29592(9) 0.0298(6) Uani 1 1 d . . . . .
C16 C 0.04663(10) 0.08848(19) 0.12766(8) 0.0193(5) Uani 1 1 d . . . . .
C8 C 0.08707(10) 0.21618(19) 0.08157(8) 0.0210(5) Uani 1 1 d . . . . .
C19 C 0.08457(10) -0.0618(2) 0.25566(8) 0.0226(5) Uani 1 1 d . . . . .
O7 O 0.21498(8) -0.07428(15) 0.20132(7) 0.0364(4) Uani 1 1 d . . . . .
C36 C 0.45344(10) 0.06652(18) 0.32565(8) 0.0170(4) Uani 1 1 d . . . . .
H36 H 0.4890 0.0248 0.3353 0.020 Uiso 1 1 calc R U . . .
C15 C -0.01027(10) 0.0935(2) 0.08379(8) 0.0212(5) Uani 1 1 d . . . . .
H15 H -0.0428 0.0528 0.0852 0.025 Uiso 1 1 calc R U . . .
C53 C 0.25613(10) 0.5654(2) 0.33077(9) 0.0249(5) Uani 1 1 d . . . . .
C10 C -0.02036(10) 0.1561(2) 0.03847(8) 0.0218(5) Uani 1 1 d . . . . .
C17 C 0.09670(10) 0.15135(19) 0.12707(8) 0.0185(5) Uani 1 1 d . . . . .
C62 C 0.25567(11) -0.0666(2) 0.18386(9) 0.0248(5) Uani 1 1 d . . . . .
C64 C 0.33953(10) 0.3267(2) 0.21306(9) 0.0221(5) Uani 1 1 d . . . . .
C9 C 0.02934(10) 0.2160(2) 0.03844(9) 0.0238(5) Uani 1 1 d . . . . .
H9 H 0.0243 0.2579 0.0085 0.029 Uiso 1 1 calc R U . . .
C44 C 0.47865(10) 0.3572(2) 0.41528(9) 0.0225(5) Uani 1 1 d . . . . .
H44 H 0.4851 0.4225 0.4343 0.027 Uiso 1 1 calc R U . . .
C57 C 0.44954(12) 0.0182(2) 0.20440(10) 0.0296(6) Uani 1 1 d . . . . .
H57A H 0.4611 -0.0009 0.1754 0.044 Uiso 1 1 calc R U . . .
H57B H 0.4831 0.0550 0.2317 0.044 Uiso 1 1 calc R U . . .
H57C H 0.4144 0.0657 0.1915 0.044 Uiso 1 1 calc R U . . .
C11 C -0.08328(10) 0.1573(2) -0.00870(9) 0.0234(5) Uani 1 1 d . . . . .
C30 C 0.41133(10) -0.07827(19) 0.26756(8) 0.0193(5) Uani 1 1 d . . . . .
C46 C 0.40765(10) 0.23447(18) 0.34882(8) 0.0168(4) Uani 1 1 d . . . . .
C32 C 0.43866(11) -0.1861(2) 0.20699(9) 0.0265(5) Uani 1 1 d . . . . .
H32 H 0.4547 -0.1921 0.1809 0.032 Uiso 1 1 calc R U . . .
C39 C 0.52873(10) 0.2900(2) 0.42349(8) 0.0200(5) Uani 1 1 d . . . . .
C31 C 0.43398(10) -0.08330(19) 0.22710(8) 0.0208(5) Uani 1 1 d . . . . .
C6 C 0.26944(11) 0.2825(2) 0.07409(9) 0.0275(6) Uani 1 1 d . . . . .
C35 C 0.39172(11) -0.1703(2) 0.28616(9) 0.0248(5) Uani 1 1 d . . . . .
C18 C 0.04953(10) 0.0205(2) 0.17216(8) 0.0217(5) Uani 1 1 d . . . . .
H18 H 0.0135 -0.0157 0.1684 0.026 Uiso 1 1 calc R U . . .
C26 C 0.07158(13) 0.1168(3) 0.29649(10) 0.0390(7) Uani 1 1 d . . . . .
H26A H 0.0596 0.1406 0.3246 0.058 Uiso 1 1 calc R U . . .
H26B H 0.0423 0.1426 0.2628 0.058 Uiso 1 1 calc R U . . .
H26C H 0.1115 0.1456 0.3024 0.058 Uiso 1 1 calc R U . . .
C33 C 0.41991(11) -0.2790(2) 0.22499(10) 0.0305(6) Uani 1 1 d . . . . .
H33 H 0.4230 -0.3470 0.2109 0.037 Uiso 1 1 calc R U . . .
C66 C 0.15175(10) 0.3648(2) 0.25376(10) 0.0263(5) Uani 1 1 d . . . . .
C7 C 0.13551(10) 0.2769(2) 0.07395(9) 0.0240(5) Uani 1 1 d . . . . .
H7 H 0.1264 0.3047 0.0399 0.029 Uiso 1 1 calc R U . . .
C1 C 0.23218(10) 0.3490(2) 0.09014(9) 0.0254(5) Uani 1 1 d . . . . .
C63 C 0.25993(12) -0.1513(2) 0.14486(11) 0.0391(7) Uani 1 1 d . . . . .
H63A H 0.2254 -0.1999 0.1351 0.059 Uiso 1 1 calc R U . . .
H63B H 0.2973 -0.1922 0.1613 0.059 Uiso 1 1 calc R U . . .
H63C H 0.2598 -0.1154 0.1134 0.059 Uiso 1 1 calc R U . . .
C3 C 0.27696(13) 0.5093(3) 0.07100(12) 0.0456(8) Uani 1 1 d . . . . .
H3 H 0.2801 0.5850 0.0701 0.055 Uiso 1 1 calc R U . . .
C61 C 0.25276(14) -0.0436(2) 0.39753(10) 0.0410(7) Uani 1 1 d . . . . .
H61A H 0.2838 -0.0947 0.3981 0.061 Uiso 1 1 calc R U . . .
H61B H 0.2152 -0.0820 0.3913 0.061 Uiso 1 1 calc R U . . .
H61C H 0.2660 -0.0062 0.4312 0.061 Uiso 1 1 calc R U . . .
C56 C 0.36563(14) -0.1609(2) 0.32859(11) 0.0374(7) Uani 1 1 d . . . . .
H56A H 0.3955 -0.1275 0.3600 0.056 Uiso 1 1 calc R U . . .
H56B H 0.3557 -0.2324 0.3373 0.056 Uiso 1 1 calc R U . . .
H56C H 0.3292 -0.1168 0.3153 0.056 Uiso 1 1 calc R U . . .
C50 C 0.22654(12) 0.5489(2) 0.42001(10) 0.0325(6) Uani 1 1 d . . . . .
H50 H 0.2156 0.5431 0.4492 0.039 Uiso 1 1 calc R U . . .
C24 C 0.08595(11) -0.1753(2) 0.25265(9) 0.0283(6) Uani 1 1 d . . . . .
C49 C 0.26038(11) 0.4655(2) 0.40986(9) 0.0266(5) Uani 1 1 d . . . . .
C25 C 0.09755(14) -0.2322(2) 0.20879(11) 0.0401(7) Uani 1 1 d . . . . .
H25A H 0.0621 -0.2250 0.1759 0.060 Uiso 1 1 calc R U . . .
H25B H 0.1055 -0.3083 0.2175 0.060 Uiso 1 1 calc R U . . .
H25C H 0.1325 -0.1999 0.2049 0.060 Uiso 1 1 calc R U . . .
C21 C 0.06577(12) -0.0698(3) 0.33517(10) 0.0403(7) Uani 1 1 d . . . . .
H21 H 0.0597 -0.0354 0.3632 0.048 Uiso 1 1 calc R U . . .
C5 C 0.30936(12) 0.3334(3) 0.05495(10) 0.0363(7) Uani 1 1 d . . . . .
H5 H 0.3341 0.2910 0.0431 0.044 Uiso 1 1 calc R U . . .
C52 C 0.22338(11) 0.6476(2) 0.34344(10) 0.0318(6) Uani 1 1 d . . . . .
H52 H 0.2110 0.7089 0.3216 0.038 Uiso 1 1 calc R U . . .
C40 C 0.59306(10) 0.3165(2) 0.46579(9) 0.0267(6) Uani 1 1 d D . . . .
C48 C 0.27512(10) 0.4766(2) 0.36526(9) 0.0219(5) Uani 1 1 d . . . . .
C51 C 0.20898(12) 0.6399(2) 0.38773(10) 0.0340(6) Uani 1 1 d . . . . .
H51 H 0.1875 0.6959 0.3958 0.041 Uiso 1 1 calc R U . . .
C67 C 0.09736(12) 0.4184(2) 0.26030(11) 0.0383(7) Uani 1 1 d . . . . .
H67A H 0.0841 0.4803 0.2368 0.057 Uiso 1 1 calc R U . . .
H67B H 0.1093 0.4421 0.2966 0.057 Uiso 1 1 calc R U . . .
H67C H 0.0643 0.3668 0.2515 0.057 Uiso 1 1 calc R U . . .
C55 C 0.28157(14) 0.3676(2) 0.44591(10) 0.0400(7) Uani 1 1 d . . . . .
H55A H 0.2724 0.3022 0.4247 0.060 Uiso 1 1 calc R U . . .
H55B H 0.2608 0.3658 0.4699 0.060 Uiso 1 1 calc R U . . .
H55C H 0.3251 0.3724 0.4662 0.060 Uiso 1 1 calc R U . . .
C13 C -0.12875(12) 0.2204(3) 0.00731(11) 0.0402(7) Uani 1 1 d . . . . .
H13A H -0.1684 0.2196 -0.0217 0.060 Uiso 1 1 calc R U . . .
H13B H -0.1150 0.2946 0.0155 0.060 Uiso 1 1 calc R U . . .
H13C H -0.1315 0.1869 0.0382 0.060 Uiso 1 1 calc R U . . .
C2 C 0.23581(12) 0.4626(2) 0.09029(11) 0.0352(6) Uani 1 1 d . . . . .
C65 C 0.38551(12) 0.4185(2) 0.22285(12) 0.0395(7) Uani 1 1 d . . . . .
H65A H 0.4251 0.3884 0.2288 0.059 Uiso 1 1 calc R U . . .
H65B H 0.3880 0.4595 0.2537 0.059 Uiso 1 1 calc R U . . .
H65C H 0.3726 0.4658 0.1922 0.059 Uiso 1 1 calc R U . . .
C23 C 0.07614(12) -0.2341(3) 0.29280(11) 0.0377(7) Uani 1 1 d . . . . .
H23 H 0.0761 -0.3101 0.2919 0.045 Uiso 1 1 calc R U . . .
C12 C -0.10544(13) 0.0401(2) -0.02365(11) 0.0434(8) Uani 1 1 d . . . . .
H12A H -0.0751 -0.0002 -0.0314 0.065 Uiso 1 1 calc R U . . .
H12B H -0.1434 0.0406 -0.0546 0.065 Uiso 1 1 calc R U . . .
H12C H -0.1117 0.0063 0.0056 0.065 Uiso 1 1 calc R U . . .
C34 C 0.39645(12) -0.2708(2) 0.26412(10) 0.0308(6) Uani 1 1 d . . . . .
H34 H 0.3836 -0.3337 0.2759 0.037 Uiso 1 1 calc R U . . .
C54 C 0.26918(13) 0.5722(2) 0.28108(11) 0.0353(6) Uani 1 1 d . . . . .
H54A H 0.3124 0.5622 0.2903 0.053 Uiso 1 1 calc R U . . .
H54B H 0.2568 0.6426 0.2647 0.053 Uiso 1 1 calc R U . . .
H54C H 0.2467 0.5161 0.2565 0.053 Uiso 1 1 calc R U . . .
C28 C 0.26763(13) 0.1600(2) 0.07832(10) 0.0352(6) Uani 1 1 d . . . . .
H28A H 0.2991 0.1283 0.0689 0.053 Uiso 1 1 calc R U . . .
H28B H 0.2282 0.1335 0.0544 0.053 Uiso 1 1 calc R U . . .
H28C H 0.2744 0.1400 0.1143 0.053 Uiso 1 1 calc R U . . .
C4 C 0.31278(13) 0.4455(3) 0.05340(11) 0.0439(8) Uani 1 1 d . . . . .
H4 H 0.3395 0.4782 0.0403 0.053 Uiso 1 1 calc R U . . .
C22 C 0.06661(12) -0.1817(3) 0.33352(11) 0.0444(8) Uani 1 1 d . . . . .
H22 H 0.0607 -0.2223 0.3600 0.053 Uiso 1 1 calc R U . . .
C27 C 0.19750(15) 0.5321(3) 0.11032(14) 0.0533(9) Uani 1 1 d . . . . .
H27A H 0.1576 0.5424 0.0823 0.080 Uiso 1 1 calc R U . . .
H27B H 0.2170 0.6019 0.1213 0.080 Uiso 1 1 calc R U . . .
H27C H 0.1933 0.4968 0.1402 0.080 Uiso 1 1 calc R U . . .
C14 C -0.07904(12) 0.2120(3) -0.05789(10) 0.0522(9) Uani 1 1 d . . . . .
H14A H -0.0481 0.1762 -0.0665 0.078 Uiso 1 1 calc R U . . .
H14B H -0.0685 0.2877 -0.0503 0.078 Uiso 1 1 calc R U . . .
H14C H -0.1180 0.2064 -0.0876 0.078 Uiso 1 1 calc R U . . .
C41A C 0.6251(5) 0.3999(10) 0.4401(4) 0.0337(6) Uiso 0.291(5) 1 d D U P A 1
H41A H 0.6005 0.4648 0.4290 0.050 Uiso 0.291(5) 1 calc R U P A 1
H41B H 0.6651 0.4186 0.4660 0.050 Uiso 0.291(5) 1 calc R U P A 1
H41C H 0.6290 0.3666 0.4096 0.050 Uiso 0.291(5) 1 calc R U P A 1
C43A C 0.6344(5) 0.2185(8) 0.4817(4) 0.0337(6) Uiso 0.291(5) 1 d D U P A 1
H43A H 0.6358 0.1848 0.4503 0.050 Uiso 0.291(5) 1 calc R U P A 1
H43B H 0.6750 0.2407 0.5051 0.050 Uiso 0.291(5) 1 calc R U P A 1
H43C H 0.6188 0.1670 0.4999 0.050 Uiso 0.291(5) 1 calc R U P A 1
C42A C 0.5887(5) 0.3742(11) 0.5141(4) 0.0337(6) Uiso 0.291(5) 1 d D U P A 1
H42A H 0.5619 0.4363 0.5021 0.050 Uiso 0.291(5) 1 calc R U P A 1
H42B H 0.5726 0.3244 0.5326 0.050 Uiso 0.291(5) 1 calc R U P A 1
H42C H 0.6288 0.3981 0.5378 0.050 Uiso 0.291(5) 1 calc R U P A 1
C43B C 0.6432(4) 0.2406(8) 0.4631(4) 0.0337(6) Uiso 0.322(5) 1 d D U P A 2
H43D H 0.6420 0.2407 0.4274 0.050 Uiso 0.322(5) 1 calc R U P A 2
H43E H 0.6827 0.2660 0.4875 0.050 Uiso 0.322(5) 1 calc R U P A 2
H43F H 0.6365 0.1678 0.4727 0.050 Uiso 0.322(5) 1 calc R U P A 2
C42B C 0.5925(4) 0.3202(9) 0.5200(3) 0.0337(6) Uiso 0.322(5) 1 d D U P A 2
H42D H 0.5605 0.3685 0.5199 0.050 Uiso 0.322(5) 1 calc R U P A 2
H42E H 0.5852 0.2481 0.5302 0.050 Uiso 0.322(5) 1 calc R U P A 2
H42F H 0.6315 0.3464 0.5450 0.050 Uiso 0.322(5) 1 calc R U P A 2
C41B C 0.6126(4) 0.4328(7) 0.4523(3) 0.0337(6) Uiso 0.322(5) 1 d D U P A 2
H41D H 0.6131 0.4314 0.4172 0.050 Uiso 0.322(5) 1 calc R U P A 2
H41E H 0.5837 0.4867 0.4535 0.050 Uiso 0.322(5) 1 calc R U P A 2
H41F H 0.6528 0.4507 0.4781 0.050 Uiso 0.322(5) 1 calc R U P A 2
C43C C 0.6135(3) 0.2133(6) 0.5044(3) 0.0337(6) Uiso 0.387(4) 1 d D U P A 3
H43G H 0.5849 0.2022 0.5209 0.050 Uiso 0.387(4) 1 calc R U P A 3
H43H H 0.6143 0.1496 0.4840 0.050 Uiso 0.387(4) 1 calc R U P A 3
H43I H 0.6538 0.2258 0.5315 0.050 Uiso 0.387(4) 1 calc R U P A 3
C41C C 0.6380(3) 0.3307(7) 0.4414(3) 0.0337(6) Uiso 0.387(4) 1 d D U P A 3
H41G H 0.6364 0.2686 0.4193 0.050 Uiso 0.387(4) 1 calc R U P A 3
H41H H 0.6284 0.3957 0.4199 0.050 Uiso 0.387(4) 1 calc R U P A 3
H41I H 0.6785 0.3370 0.4690 0.050 Uiso 0.387(4) 1 calc R U P A 3
C42C C 0.5929(3) 0.4120(6) 0.5014(3) 0.0337(6) Uiso 0.387(4) 1 d D U P A 3
H42G H 0.5630 0.3991 0.5164 0.050 Uiso 0.387(4) 1 calc R U P A 3
H42H H 0.6328 0.4193 0.5297 0.050 Uiso 0.387(4) 1 calc R U P A 3
H42I H 0.5828 0.4780 0.4806 0.050 Uiso 0.387(4) 1 calc R U P A 3

loop_
_atom_site_aniso_label
_atom_site_aniso_U_11
_atom_site_aniso_U_22
_atom_site_aniso_U_33
_atom_site_aniso_U_23
_atom_site_aniso_U_13
_atom_site_aniso_U_12
C73 0.0522(18) 0.0348(17) 0.0404(16) -0.0084(13) 0.0292(14) -0.0083(14)
C72 0.0395(16) 0.0402(18) 0.0381(15) 0.0057(13) 0.0102(13) -0.0077(13)
N6 0.095(2) 0.0513(19) 0.0376(14) -0.0061(13) 0.0257(15) -0.0216(17)
C77 0.053(2) 0.047(2) 0.0551(19) -0.0153(16) 0.0355(17) -0.0103(16)
N8 0.073(2) 0.087(3) 0.0581(19) -0.0269(18) 0.0266(17) -0.0144(19)
C71 0.116(4) 0.038(2) 0.084(3) -0.005(2) 0.064(3) -0.022(2)
C86 0.0417(19) 0.083(3) 0.078(2) -0.017(2) 0.0276(18) -0.0088(19)
C74 0.064(2) 0.111(4) 0.0491(19) -0.039(2) 0.0273(18) -0.030(2)
C76 0.0400(19) 0.107(4) 0.055(2) -0.028(2) 0.0116(16) -0.005(2)
C75 0.066(3) 0.092(4) 0.065(2) -0.039(2) 0.030(2) -0.003(2)
N7 0.125(4) 0.114(4) 0.111(3) -0.034(3) 0.054(3) 0.034(3)
N5 0.309(7) 0.054(3) 0.197(5) -0.040(3) 0.208(5) -0.045(4)
Cu1 0.01484(13) 0.01797(15) 0.01660(12) 0.00072(11) 0.00211(10) -0.00249(11)
Cu4 0.01380(13) 0.01570(14) 0.01740(13) -0.00462(10) 0.00230(10) 0.00024(11)
Cu3 0.01346(13) 0.01816(15) 0.01950(13) -0.00522(11) 0.00296(10) 0.00088(11)
Cu2 0.01450(13) 0.01826(15) 0.01943(13) 0.00092(11) 0.00279(10) -0.00345(11)
O1 0.0149(7) 0.0158(8) 0.0171(7) -0.0014(6) 0.0037(6) -0.0014(6)
O2 0.0157(8) 0.0242(9) 0.0191(7) 0.0044(7) 0.0001(6) -0.0067(7)
O11 0.0168(8) 0.0293(10) 0.0294(8) -0.0064(7) 0.0061(7) 0.0025(7)
O4 0.0233(9) 0.0306(10) 0.0214(8) 0.0056(7) 0.0003(7) -0.0069(7)
O3 0.0130(7) 0.0193(9) 0.0230(8) -0.0090(6) 0.0019(6) 0.0012(6)
N2 0.0183(9) 0.0202(11) 0.0181(9) 0.0007(8) 0.0048(7) -0.0032(8)
O6 0.0197(8) 0.0251(9) 0.0207(8) -0.0103(7) 0.0034(6) -0.0027(7)
O9 0.0180(8) 0.0195(9) 0.0290(8) -0.0023(7) 0.0050(7) -0.0035(7)
C47 0.0213(12) 0.0194(12) 0.0236(11) -0.0090(9) 0.0061(9) 0.0004(9)
O5 0.0428(11) 0.0271(10) 0.0220(8) -0.0015(7) 0.0113(8) -0.0014(8)
O8 0.0294(9) 0.0201(9) 0.0383(9) -0.0005(7) 0.0202(8) 0.0003(7)
N4 0.0185(9) 0.0189(10) 0.0226(9) -0.0058(8) 0.0061(8) 0.0027(8)
C37 0.0147(10) 0.0163(11) 0.0140(9) -0.0007(8) 0.0036(8) 0.0006(9)
C45 0.0184(11) 0.0189(12) 0.0204(10) -0.0032(9) 0.0060(9) 0.0013(9)
N1 0.0178(9) 0.0208(11) 0.0244(9) 0.0035(8) 0.0051(8) -0.0042(8)
C60 0.0195(11) 0.0296(14) 0.0209(11) 0.0040(10) 0.0060(9) 0.0031(10)
N3 0.0165(9) 0.0147(10) 0.0168(8) -0.0027(7) 0.0049(7) -0.0002(7)
C38 0.0159(10) 0.0182(12) 0.0190(10) 0.0013(9) 0.0059(8) 0.0029(9)
O10 0.0276(9) 0.0284(11) 0.0378(10) 0.0060(8) 0.0135(8) 0.0066(8)
C20 0.0163(11) 0.0466(18) 0.0233(12) 0.0019(11) 0.0044(9) -0.0018(11)
C16 0.0169(11) 0.0210(12) 0.0166(10) 0.0012(9) 0.0030(8) -0.0023(9)
C8 0.0192(11) 0.0191(12) 0.0211(11) 0.0015(9) 0.0041(9) -0.0042(9)
C19 0.0142(11) 0.0330(14) 0.0180(10) 0.0036(10) 0.0034(8) -0.0052(10)
O7 0.0365(11) 0.0253(11) 0.0543(11) -0.0110(9) 0.0253(9) -0.0081(8)
C36 0.0170(10) 0.0164(11) 0.0181(10) 0.0017(9) 0.0075(8) 0.0032(9)
C15 0.0155(11) 0.0261(13) 0.0206(10) -0.0004(9) 0.0055(9) -0.0046(9)
C53 0.0199(12) 0.0217(13) 0.0307(12) -0.0049(10) 0.0073(10) -0.0014(10)
C10 0.0155(11) 0.0254(13) 0.0201(10) 0.0012(9) 0.0022(9) 0.0005(9)
C17 0.0170(11) 0.0182(12) 0.0168(10) -0.0017(9) 0.0028(8) -0.0027(9)
C62 0.0206(12) 0.0214(13) 0.0240(11) -0.0054(10) -0.0002(9) 0.0037(10)
C64 0.0207(12) 0.0232(13) 0.0212(11) -0.0013(9) 0.0069(9) -0.0029(10)
C9 0.0223(12) 0.0264(14) 0.0185(10) 0.0045(9) 0.0037(9) -0.0013(10)
C44 0.0201(11) 0.0212(13) 0.0226(11) -0.0077(9) 0.0046(9) -0.0015(10)
C57 0.0352(14) 0.0264(14) 0.0322(13) -0.0016(11) 0.0186(11) -0.0011(11)
C11 0.0159(11) 0.0282(14) 0.0203(11) 0.0036(10) 0.0009(9) -0.0014(10)
C30 0.0157(11) 0.0178(12) 0.0206(10) -0.0055(9) 0.0030(8) 0.0007(9)
C46 0.0159(10) 0.0186(12) 0.0142(9) -0.0012(8) 0.0040(8) -0.0006(9)
C32 0.0260(13) 0.0271(14) 0.0263(12) -0.0085(10) 0.0101(10) 0.0047(11)
C39 0.0160(11) 0.0218(13) 0.0182(10) -0.0040(9) 0.0023(8) -0.0008(9)
C31 0.0170(11) 0.0210(13) 0.0206(10) -0.0046(9) 0.0036(9) 0.0004(9)
C6 0.0219(12) 0.0375(16) 0.0181(11) 0.0033(10) 0.0027(9) -0.0047(11)
C35 0.0218(12) 0.0219(13) 0.0297(12) -0.0023(10) 0.0092(10) -0.0005(10)
C18 0.0173(11) 0.0239(13) 0.0209(11) 0.0007(9) 0.0044(9) -0.0053(10)
C26 0.0335(15) 0.051(2) 0.0330(14) -0.0089(13) 0.0132(12) 0.0045(14)
C33 0.0290(13) 0.0189(13) 0.0396(14) -0.0128(11) 0.0093(11) 0.0019(11)
C66 0.0154(11) 0.0221(13) 0.0361(13) -0.0051(11) 0.0047(10) -0.0017(10)
C7 0.0225(12) 0.0230(13) 0.0226(11) 0.0067(10) 0.0048(9) -0.0017(10)
C1 0.0187(11) 0.0308(14) 0.0203(11) 0.0082(10) 0.0009(9) -0.0080(10)
C63 0.0268(14) 0.0362(17) 0.0463(16) -0.0236(13) 0.0059(12) -0.0008(12)
C3 0.0384(17) 0.0357(18) 0.0603(19) 0.0171(15) 0.0170(15) -0.0120(14)
C61 0.0535(18) 0.0366(17) 0.0258(13) 0.0070(12) 0.0081(12) -0.0023(14)
C56 0.0505(18) 0.0266(15) 0.0456(15) -0.0001(12) 0.0303(14) -0.0040(13)
C50 0.0297(14) 0.0387(17) 0.0304(13) -0.0085(12) 0.0133(11) 0.0048(12)
C24 0.0213(12) 0.0317(15) 0.0277(12) 0.0080(11) 0.0052(10) -0.0035(11)
C49 0.0236(12) 0.0276(14) 0.0255(12) -0.0081(10) 0.0064(10) 0.0021(10)
C25 0.0513(18) 0.0248(15) 0.0441(16) 0.0018(12) 0.0188(14) -0.0065(13)
C21 0.0262(14) 0.070(2) 0.0266(13) 0.0052(14) 0.0124(11) -0.0012(14)
C5 0.0273(14) 0.053(2) 0.0275(13) 0.0060(13) 0.0096(11) -0.0061(13)
C52 0.0282(13) 0.0242(14) 0.0401(14) -0.0012(11) 0.0104(11) 0.0071(11)
C40 0.0166(11) 0.0310(15) 0.0235(11) -0.0108(10) -0.0019(9) 0.0013(10)
C48 0.0150(11) 0.0207(12) 0.0270(11) -0.0096(10) 0.0052(9) -0.0012(9)
C51 0.0274(14) 0.0321(16) 0.0421(15) -0.0097(12) 0.0134(12) 0.0101(12)
C67 0.0238(13) 0.0438(18) 0.0443(15) 0.0005(13) 0.0102(12) 0.0119(12)
C55 0.0593(19) 0.0352(17) 0.0291(13) -0.0020(12) 0.0213(13) 0.0082(14)
C13 0.0239(13) 0.050(2) 0.0370(15) -0.0070(13) 0.0018(11) 0.0075(13)
C2 0.0258(13) 0.0319(16) 0.0449(15) 0.0091(12) 0.0107(12) -0.0042(12)
C65 0.0239(14) 0.0284(16) 0.0660(19) -0.0085(14) 0.0175(13) -0.0086(11)
C23 0.0271(14) 0.0389(17) 0.0408(15) 0.0194(13) 0.0064(12) -0.0052(12)
C12 0.0340(15) 0.0361(18) 0.0388(15) -0.0049(13) -0.0085(12) -0.0022(13)
C34 0.0308(14) 0.0167(13) 0.0443(15) -0.0039(11) 0.0142(12) -0.0044(11)
C54 0.0414(16) 0.0265(15) 0.0457(15) 0.0000(12) 0.0253(13) -0.0021(12)
C28 0.0431(16) 0.0351(17) 0.0299(13) -0.0002(12) 0.0171(12) -0.0023(13)
C4 0.0298(15) 0.057(2) 0.0450(16) 0.0108(15) 0.0154(13) -0.0138(15)
C22 0.0287(15) 0.072(2) 0.0323(14) 0.0246(15) 0.0115(12) -0.0022(15)
C27 0.0493(19) 0.0286(17) 0.089(2) 0.0106(17) 0.0343(18) -0.0018(14)
C14 0.0248(14) 0.094(3) 0.0271(14) 0.0213(16) -0.0014(11) -0.0102(16)

loop_
_atom_type_symbol
_atom_type_description
_atom_type_scat_dispersion_real
_atom_type_scat_dispersion_imag
_atom_type_scat_source
C C 0.0033 0.0016 'International Tables Vol C Tables 4.2.6.8 and 6.1.1.4'
H H 0.0000 0.0000 'International Tables Vol C Tables 4.2.6.8 and 6.1.1.4'
N N 0.0061 0.0033 'International Tables Vol C Tables 4.2.6.8 and 6.1.1.4'
O O 0.0106 0.0060 'International Tables Vol C Tables 4.2.6.8 and 6.1.1.4'
Cu Cu 0.3201 1.2651 'International Tables Vol C Tables 4.2.6.8 and 6.1.1.4'

loop_
_geom_angle_atom_site_label_1
_geom_angle_atom_site_label_2
_geom_angle_atom_site_label_3
_geom_angle
N6 C73 C74 179.2(4)
N8 C77 C86 179.8(6)
N5 C71 C72 179.6(6)
N7 C75 C76 178.7(6)
O1 Cu1 O4 97.42(6)
O1 Cu1 O2 78.99(6)
O4 Cu1 O2 174.07(7)
O1 Cu1 N2 161.43(7)
O4 Cu1 N2 93.44(7)
O2 Cu1 N2 88.84(7)
O1 Cu1 O7 99.23(6)
O4 Cu1 O7 93.02(7)
O2 Cu1 O7 92.23(7)
N2 Cu1 O7 95.18(7)
O1 Cu1 Cu2 38.45(4)
O4 Cu1 Cu2 135.23(5)
O2 Cu1 Cu2 40.70(4)
N2 Cu1 Cu2 127.13(5)
O7 Cu1 Cu2 100.24(5)
O1 Cu4 O6 99.59(6)
O1 Cu4 O3 79.50(6)
O6 Cu4 O3 177.94(7)
O1 Cu4 N3 161.06(7)
O6 Cu4 N3 92.12(7)
O3 Cu4 N3 89.24(7)
O1 Cu4 O8 99.09(6)
O6 Cu4 O8 91.07(7)
O3 Cu4 O8 87.27(6)
N3 Cu4 O8 95.49(7)
O1 Cu4 Cu3 38.65(4)
O6 Cu4 Cu3 138.24(5)
O3 Cu4 Cu3 40.89(4)
N3 Cu4 Cu3 127.94(5)
O8 Cu4 Cu3 95.60(4)
O1 Cu3 O11 97.74(6)
O1 Cu3 O3 79.16(6)
O11 Cu3 O3 176.85(6)
O1 Cu3 N4 157.87(7)
O11 Cu3 N4 93.48(7)
O3 Cu3 N4 89.26(7)
O1 Cu3 O5 93.63(6)
O11 Cu3 O5 91.17(7)
O3 Cu3 O5 89.60(7)
N4 Cu3 O5 105.19(7)
O1 Cu3 Cu4 38.43(4)
O11 Cu3 Cu4 136.15(5)
O3 Cu3 Cu4 40.77(4)
N4 Cu3 Cu4 127.94(5)
O5 Cu3 Cu4 90.84(5)
O1 Cu2 O9 96.27(6)
O1 Cu2 O2 79.46(6)
O9 Cu2 O2 175.68(6)
O1 Cu2 N1 159.63(8)
O9 Cu2 N1 94.09(7)
O2 Cu2 N1 90.18(7)
O1 Cu2 O10 97.76(6)
O9 Cu2 O10 92.70(7)
O2 Cu2 O10 87.28(7)
N1 Cu2 O10 99.22(7)
O1 Cu2 Cu1 38.44(4)
O9 Cu2 Cu1 134.51(5)
O2 Cu2 Cu1 41.18(4)
N1 Cu2 Cu1 129.99(6)
O10 Cu2 Cu1 90.74(5)
Cu4 O1 Cu1 115.77(8)
Cu4 O1 Cu2 109.02(7)
Cu1 O1 Cu2 103.11(6)
Cu4 O1 Cu3 102.93(6)
Cu1 O1 Cu3 118.91(7)
Cu2 O1 Cu3 106.63(7)
C17 O2 Cu2 127.10(14)
C17 O2 Cu1 132.48(14)
Cu2 O2 Cu1 98.12(6)
C66 O11 Cu3 126.60(16)
C60 O4 Cu1 133.00(16)
C46 O3 Cu4 128.99(14)
C46 O3 Cu3 132.19(14)
Cu4 O3 Cu3 98.34(6)
C18 N2 C19 115.59(19)
C18 N2 Cu1 126.35(16)
C19 N2 Cu1 118.03(13)
C62 O6 Cu4 127.88(15)
C64 O9 Cu2 121.02(15)
N4 C47 C45 128.2(2)
C60 O5 Cu3 127.39(15)
C64 O8 Cu4 115.68(15)
C47 N4 C48 114.71(19)
C47 N4 Cu3 125.46(16)
C48 N4 Cu3 119.83(14)
C38 C37 C46 119.7(2)
C38 C37 C36 116.96(19)
C46 C37 C36 123.12(19)
C44 C45 C46 119.9(2)
C44 C45 C47 116.9(2)
C46 C45 C47 123.2(2)
C7 N1 C1 116.58(19)
C7 N1 Cu2 123.88(16)
C1 N1 Cu2 119.50(13)
O5 C60 O4 127.3(2)
O5 C60 C61 119.2(2)
O4 C60 C61 113.5(2)
C36 N3 C30 116.42(18)
C36 N3 Cu4 125.39(16)
C30 N3 Cu4 118.15(13)
C39 C38 C37 123.3(2)
C66 O10 Cu2 123.71(16)
C21 C20 C19 116.8(3)
C21 C20 C26 122.3(3)
C19 C20 C26 120.9(2)
C15 C16 C17 119.5(2)
C15 C16 C18 116.7(2)
C17 C16 C18 123.80(19)
C9 C8 C17 119.9(2)
C9 C8 C7 116.5(2)
C17 C8 C7 123.40(19)
C24 C19 C20 123.2(2)
C24 C19 N2 119.8(2)
C20 C19 N2 116.9(2)
C62 O7 Cu1 124.50(16)
N3 C36 C37 127.2(2)
C10 C15 C16 123.3(2)
C48 C53 C52 117.4(2)
C48 C53 C54 121.6(2)
C52 C53 C54 120.9(2)
C9 C10 C15 116.25(19)
C9 C10 C11 122.6(2)
C15 C10 C11 121.1(2)
O2 C17 C8 121.3(2)
O2 C17 C16 120.82(19)
C8 C17 C16 117.88(19)
O7 C62 O6 126.5(2)
O7 C62 C63 119.7(2)
O6 C62 C63 113.9(2)
O8 C64 O9 125.6(2)
O8 C64 C65 119.5(2)
O9 C64 C65 114.9(2)
C10 C9 C8 123.1(2)
C39 C44 C45 123.1(2)
C13 C11 C12 110.2(2)
C13 C11 C14 109.0(2)
C12 C11 C14 108.1(2)
C13 C11 C10 109.18(19)
C12 C11 C10 109.4(2)
C14 C11 C10 110.9(2)
C35 C30 C31 122.5(2)
C35 C30 N3 118.8(2)
C31 C30 N3 118.6(2)
O3 C46 C37 121.4(2)
O3 C46 C45 120.8(2)
C37 C46 C45 117.75(19)
C33 C32 C31 121.2(2)
C44 C39 C38 116.14(19)
C44 C39 C40 121.8(2)
C38 C39 C40 122.0(2)
C32 C31 C30 117.5(2)
C32 C31 C57 121.1(2)
C30 C31 C57 121.3(2)
C1 C6 C5 117.6(3)
C1 C6 C28 121.2(2)
C5 C6 C28 121.2(3)
C30 C35 C34 117.7(2)
C30 C35 C56 120.9(2)
C34 C35 C56 121.5(2)
N2 C18 C16 127.6(2)
C32 C33 C34 119.7(2)
O10 C66 O11 126.2(2)
O10 C66 C67 119.8(2)
O11 C66 C67 114.0(2)
N1 C7 C8 127.2(2)
C6 C1 C2 122.6(2)
C6 C1 N1 118.0(2)
C2 C1 N1 119.4(2)
C4 C3 C2 121.1(3)
C51 C50 C49 121.3(2)
C19 C24 C23 116.8(3)
C19 C24 C25 121.8(2)
C23 C24 C25 121.4(3)
C50 C49 C48 117.6(2)
C50 C49 C55 121.7(2)
C48 C49 C55 120.7(2)
C22 C21 C20 121.6(3)
C4 C5 C6 121.0(3)
C51 C52 C53 121.3(3)
C41C C40 C42C 112.5(4)
C43A C40 C42A 112.2(6)
C42B C40 C43B 112.2(5)
C41C C40 C39 111.5(3)
C42B C40 C39 110.9(4)
C43A C40 C39 112.8(4)
C42C C40 C39 112.9(3)
C42A C40 C39 110.9(4)
C43B C40 C39 113.2(4)
C42B C40 C41B 108.7(5)
C43B C40 C41B 103.3(5)
C39 C40 C41B 108.0(4)
C43A C40 C41A 105.7(6)
C42A C40 C41A 106.7(6)
C39 C40 C41A 108.0(4)
C41C C40 C43C 107.8(4)
C42C C40 C43C 105.4(4)
C39 C40 C43C 106.3(3)
C53 C48 C49 122.5(2)
C53 C48 N4 120.0(2)
C49 C48 N4 117.5(2)
C50 C51 C52 119.8(2)
C1 C2 C3 117.3(3)
C1 C2 C27 121.6(2)
C3 C2 C27 121.1(3)
C22 C23 C24 121.3(3)
C33 C34 C35 121.3(2)
C3 C4 C5 120.3(3)
C21 C22 C23 120.1(3)

loop_
_geom_bond_atom_site_label_1
_geom_bond_atom_site_label_2
_geom_bond_distance
C73 N6 1.118(3)
C73 C74 1.438(4)
C72 C71 1.427(5)
C77 N8 1.125(4)
C77 C86 1.443(5)
C71 N5 1.120(5)
C76 C75 1.455(6)
C75 N7 1.119(5)
Cu1 O1 1.9159(15)
Cu1 O4 1.9335(15)
Cu1 O2 1.9964(15)
Cu1 N2 2.0111(18)
Cu1 O7 2.2466(18)
Cu1 Cu2 3.0015(4)
Cu4 O1 1.9139(14)
Cu4 O6 1.9149(15)
Cu4 O3 1.9809(14)
Cu4 N3 1.9879(18)
Cu4 O8 2.3117(17)
Cu4 Cu3 3.0013(4)
Cu3 O1 1.9230(14)
Cu3 O11 1.9242(16)
Cu3 O3 1.9856(15)
Cu3 N4 2.0062(19)
Cu3 O5 2.2759(17)
Cu2 O1 1.9165(14)
Cu2 O9 1.9373(16)
Cu2 O2 1.9771(15)
Cu2 N1 1.9778(18)
Cu2 O10 2.3003(18)
O2 C17 1.313(2)
O11 C66 1.277(3)
O4 C60 1.268(3)
O3 C46 1.312(2)
N2 C18 1.289(3)
N2 C19 1.450(3)
O6 C62 1.275(3)
O9 C64 1.276(3)
C47 N4 1.289(3)
C47 C45 1.450(3)
O5 C60 1.241(3)
O8 C64 1.239(3)
N4 C48 1.448(3)
C37 C38 1.402(3)
C37 C46 1.411(3)
C37 C36 1.450(3)
C45 C44 1.403(3)
C45 C46 1.417(3)
N1 C7 1.285(3)
N1 C1 1.449(3)
C60 C61 1.516(3)
N3 C36 1.285(3)
N3 C30 1.444(3)
C38 C39 1.391(3)
O10 C66 1.242(3)
C20 C21 1.393(4)
C20 C19 1.396(3)
C20 C26 1.505(4)
C16 C15 1.406(3)
C16 C17 1.419(3)
C16 C18 1.448(3)
C8 C9 1.408(3)
C8 C17 1.411(3)
C8 C7 1.448(3)
C19 C24 1.392(4)
O7 C62 1.234(3)
C15 C10 1.390(3)
C53 C48 1.389(3)
C53 C52 1.393(3)
C53 C54 1.503(3)
C10 C9 1.386(3)
C10 C11 1.536(3)
C62 C63 1.514(3)
C64 C65 1.512(3)
C44 C39 1.387(3)
C57 C31 1.496(3)
C11 C13 1.521(4)
C11 C12 1.526(4)
C11 C14 1.535(3)
C30 C35 1.387(3)
C30 C31 1.403(3)
C32 C33 1.379(4)
C32 C31 1.393(3)
C39 C40 1.539(3)
C6 C1 1.391(4)
C6 C5 1.393(3)
C6 C28 1.505(4)
C35 C34 1.392(3)
C35 C56 1.513(3)
C33 C34 1.385(4)
C66 C67 1.517(3)
C1 C2 1.392(4)
C3 C4 1.370(4)
C3 C2 1.398(4)
C50 C51 1.376(4)
C50 C49 1.390(3)
C24 C23 1.402(3)
C24 C25 1.497(4)
C49 C48 1.395(3)
C49 C55 1.504(4)
C21 C22 1.370(4)
C5 C4 1.375(4)
C52 C51 1.379(4)
C40 C41C 1.469(7)
C40 C42B 1.480(8)
C40 C43A 1.499(9)
C40 C42C 1.519(7)
C40 C42A 1.531(9)
C40 C43B 1.532(8)
C40 C41B 1.582(8)
C40 C41A 1.589(9)
C40 C43C 1.590(7)
C2 C27 1.494(4)
C23 C22 1.373(4)
